data_4068294
loop_
_publ_author_name
'Lipke, Mark C.'
'Woloszynek, Robert A.'
'Ma, Liqing'
'Protasiewicz, John D.'

_publ_section_title
;
 m-Terphenyl Anchored Palladium Diphosphinite PCP-Pincer Complexes That
 Promote the Suzuki&#x2212;Miyaura Reaction Under Mild Conditions
;
_journal_issue 1
_journal_name_full Organometallics
_journal_page_first 188
_journal_paper_doi 10.1021/om800626b
_journal_volume 28
_journal_year 2009
_chemical_formula_sum 'C30 H39 I O2 P2 Pd'
_chemical_formula_weight 726.85
_chemical_name_systematic
; 
 ? 
;
_space_group_IT_number 14
_symmetry_cell_setting monoclinic
_symmetry_space_group_name_Hall '-P 2yn'
_symmetry_space_group_name_H-M 'P 1 21/n 1'
_atom_sites_solution_hydrogens geom
_atom_sites_solution_primary direct
_atom_sites_solution_secondary difmap
_audit_creation_method SHELXL-97
_cell_angle_alpha 90.00
_cell_angle_beta 94.9990(10)
_cell_angle_gamma 90.00
_cell_formula_units_Z 4
_cell_length_a 9.1944(3)
_cell_length_b 16.2698(5)
_cell_length_c 19.5100(6)
_cell_measurement_temperature 100(2)
_cell_volume 2907.42(16)
_computing_structure_refinement 'SHELXL-97 (Sheldrick, 1997)'
_computing_structure_solution 'SHELXS-97 (Sheldrick, 1990)'
_diffrn_ambient_temperature 100(2)
_diffrn_measured_fraction_theta_full 0.994
_diffrn_measured_fraction_theta_max 0.994
_diffrn_radiation_monochromator graphite
_diffrn_radiation_source 'fine-focus sealed tube'
_diffrn_radiation_type MoK\a
_diffrn_radiation_wavelength 0.71073
_diffrn_reflns_av_R_equivalents 0.0204
_diffrn_reflns_av_sigmaI/netI 0.0122
_diffrn_reflns_limit_h_max 12
_diffrn_reflns_limit_h_min -12
_diffrn_reflns_limit_k_max 21
_diffrn_reflns_limit_k_min -21
_diffrn_reflns_limit_l_max 25
_diffrn_reflns_limit_l_min -25
_diffrn_reflns_number 48996
_diffrn_reflns_theta_full 28.32
_diffrn_reflns_theta_max 28.32
_diffrn_reflns_theta_min 1.63
_exptl_absorpt_coefficient_mu 1.836
_exptl_absorpt_correction_T_max 0.8236
_exptl_absorpt_correction_T_min 0.5271
_exptl_absorpt_correction_type multi-scan
_exptl_absorpt_process_details 'SADABS in Apex2 (Bruker, 2004)'
_exptl_crystal_colour 'light yellow'
_exptl_crystal_density_diffrn 1.661
_exptl_crystal_density_meas ?
_exptl_crystal_density_method 'not measured'
_exptl_crystal_description block
_exptl_crystal_F_000 1456
_exptl_crystal_size_max 0.40
_exptl_crystal_size_mid 0.20
_exptl_crystal_size_min 0.11
_refine_diff_density_max 2.337
_refine_diff_density_min -0.855
_refine_diff_density_rms 0.082
_refine_ls_extinction_method none
_refine_ls_goodness_of_fit_ref 1.102
_refine_ls_hydrogen_treatment constr
_refine_ls_matrix_type full
_refine_ls_number_parameters 333
_refine_ls_number_reflns 7198
_refine_ls_number_restraints 0
_refine_ls_restrained_S_all 1.102
_refine_ls_R_factor_all 0.0239
_refine_ls_R_factor_gt 0.0228
_refine_ls_shift/su_max 0.002
_refine_ls_shift/su_mean 0.000
_refine_ls_structure_factor_coef Fsqd
_refine_ls_weighting_details 'calc w=1/[\s^2^(Fo^2^)+(0.0187P)^2^+5.5130P] where P=(Fo^2^+2Fc^2^)/3'
_refine_ls_weighting_scheme calc
_refine_ls_wR_factor_gt 0.0542
_refine_ls_wR_factor_ref 0.0550
_reflns_number_gt 6939
_reflns_number_total 7198
_reflns_threshold_expression >2sigma(I)
_cod_data_source_file om800626b_si_002.cif
_cod_data_source_block lm072606b_2
_cod_depositor_comments
;
The following automatic conversions were performed:

'_symmetry_cell_setting' value 'Monoclinic' changed to 'monoclinic'
according to /home/saulius/struct/CIF-dictionaries/cif_core.dic
dictionary named 'cif_core.dic' version 2.4.2 from 2011-04-26.

Automatic conversion script
Id: cif_fix_values 1715 2011-07-08 13:25:40Z adriana 

The following automatic conversions were performed:

'_exptl_crystal_density_meas' value 'not measured' was changed to '?'
- the value is perceived as not measured.

Automatic conversion script
Id: cif_fix_values 3008 2015-01-20 13:52:24Z robertas 
;
_cod_original_sg_symbol_H-M P2(1)/n
_cod_database_code 4068294

loop_
_symmetry_equiv_pos_as_xyz
'x, y, z'
'-x+1/2, y+1/2, -z+1/2'
'-x, -y, -z'
'x-1/2, -y-1/2, z-1/2'

loop_
_atom_site_label
_atom_site_type_symbol
_atom_site_fract_x
_atom_site_fract_y
_atom_site_fract_z
_atom_site_U_iso_or_equiv
_atom_site_adp_type
_atom_site_occupancy
_atom_site_symmetry_multiplicity
_atom_site_calc_flag
_atom_site_refinement_flags
I1 I 0.273697(16) 0.654372(8) 1.034385(7) 0.01953(4) Uani 1 1 d .
O1 O 0.03964(15) 0.89821(9) 0.96198(7) 0.0147(3) Uani 1 1 d .
O2 O 0.21433(17) 0.62249(10) 0.77267(7) 0.0189(3) Uani 1 1 d .
P1 P 0.20451(5) 0.85964(3) 0.96452(3) 0.01198(9) Uani 1 1 d .
P2 P 0.18082(6) 0.60806(3) 0.85332(3) 0.01617(10) Uani 1 1 d .
Pd1 Pd 0.190634(15) 0.728606(9) 0.915387(7) 0.01135(4) Uani 1 1 d .
C1 C 0.0767(2) 0.78293(12) 0.83225(10) 0.0142(4) Uani 1 1 d .
C2 C 0.1265(2) 0.79265(13) 0.76654(10) 0.0158(4) Uani 1 1 d .
C3 C 0.0388(2) 0.83191(15) 0.71386(11) 0.0205(4) Uani 1 1 d .
H3 H 0.0741 0.8382 0.6698 0.025 Uiso 1 1 calc R
C4 C -0.0987(2) 0.86173(15) 0.72512(11) 0.0231(5) Uani 1 1 d .
H4 H -0.1563 0.8894 0.6895 0.028 Uiso 1 1 calc R
C5 C -0.1507(2) 0.85053(14) 0.78919(11) 0.0200(4) Uani 1 1 d .
H5 H -0.2454 0.8696 0.7971 0.024 Uiso 1 1 calc R
C6 C -0.0649(2) 0.81142(13) 0.84202(10) 0.0151(4) Uani 1 1 d .
C7 C -0.1299(2) 0.80018(13) 0.90904(10) 0.0145(4) Uani 1 1 d .
C8 C -0.0728(2) 0.84132(12) 0.96797(10) 0.0142(4) Uani 1 1 d .
C9 C -0.1259(2) 0.82946(14) 1.03162(11) 0.0177(4) Uani 1 1 d .
H9 H -0.0834 0.8574 1.0712 0.021 Uiso 1 1 calc R
C10 C -0.2428(2) 0.77592(15) 1.03647(12) 0.0213(4) Uani 1 1 d .
H10 H -0.2788 0.7659 1.0799 0.026 Uiso 1 1 calc R
C11 C -0.3065(2) 0.73731(14) 0.97811(12) 0.0201(4) Uani 1 1 d .
H11 H -0.3884 0.7024 0.9813 0.024 Uiso 1 1 calc R
C12 C -0.2508(2) 0.74961(13) 0.91484(11) 0.0179(4) Uani 1 1 d .
H12 H -0.2958 0.7232 0.8750 0.022 Uiso 1 1 calc R
C13 C 0.2723(2) 0.76355(14) 0.74904(10) 0.0165(4) Uani 1 1 d .
C14 C 0.3133(2) 0.68133(14) 0.75360(10) 0.0177(4) Uani 1 1 d .
C15 C 0.4469(3) 0.65437(15) 0.73341(11) 0.0231(5) Uani 1 1 d .
H15 H 0.4725 0.5979 0.7369 0.028 Uiso 1 1 calc R
C16 C 0.5424(2) 0.71065(17) 0.70818(11) 0.0256(5) Uani 1 1 d .
H16 H 0.6346 0.6928 0.6953 0.031 Uiso 1 1 calc R
C17 C 0.5038(2) 0.79260(17) 0.70169(11) 0.0248(5) Uani 1 1 d .
H17 H 0.5681 0.8309 0.6834 0.030 Uiso 1 1 calc R
C18 C 0.3699(2) 0.81855(15) 0.72216(11) 0.0207(4) Uani 1 1 d .
H18 H 0.3441 0.8750 0.7178 0.025 Uiso 1 1 calc R
C19 C 0.3042(2) 0.93907(13) 0.92048(11) 0.0171(4) Uani 1 1 d .
H19 H 0.3347 0.9826 0.9550 0.021 Uiso 1 1 calc R
C20 C 0.4432(2) 0.90109(15) 0.89564(12) 0.0224(4) Uani 1 1 d .
H20A H 0.4167 0.8551 0.8646 0.034 Uiso 1 1 calc R
H20B H 0.5060 0.8812 0.9353 0.034 Uiso 1 1 calc R
H20C H 0.4956 0.9428 0.8712 0.034 Uiso 1 1 calc R
C21 C 0.2117(2) 0.98020(14) 0.86094(12) 0.0213(4) Uani 1 1 d .
H21A H 0.2671 1.0253 0.8425 0.032 Uiso 1 1 calc R
H21B H 0.1218 1.0019 0.8777 0.032 Uiso 1 1 calc R
H21C H 0.1869 0.9397 0.8246 0.032 Uiso 1 1 calc R
C22 C 0.2652(2) 0.87323(13) 1.05662(10) 0.0150(4) Uani 1 1 d .
H22 H 0.2171 0.8291 1.0823 0.018 Uiso 1 1 calc R
C23 C 0.4300(2) 0.86133(14) 1.07094(12) 0.0205(4) Uani 1 1 d .
H23A H 0.4811 0.9078 1.0519 0.031 Uiso 1 1 calc R
H23B H 0.4592 0.8102 1.0494 0.031 Uiso 1 1 calc R
H23C H 0.4554 0.8584 1.1207 0.031 Uiso 1 1 calc R
C24 C 0.2164(2) 0.95583(14) 1.08497(11) 0.0199(4) Uani 1 1 d .
H24A H 0.2434 0.9582 1.1346 0.030 Uiso 1 1 calc R
H24B H 0.1102 0.9613 1.0761 0.030 Uiso 1 1 calc R
H24C H 0.2643 1.0008 1.0623 0.030 Uiso 1 1 calc R
C25 C 0.3099(3) 0.52178(14) 0.87407(12) 0.0248(5) Uani 1 1 d .
H25 H 0.3147 0.4907 0.8301 0.030 Uiso 1 1 calc R
C26 C 0.2673(3) 0.45857(15) 0.92683(13) 0.0319(6) Uani 1 1 d .
H26A H 0.3408 0.4148 0.9313 0.048 Uiso 1 1 calc R
H26B H 0.1720 0.4349 0.9115 0.048 Uiso 1 1 calc R
H26C H 0.2620 0.4855 0.9715 0.048 Uiso 1 1 calc R
C27 C 0.4653(3) 0.55270(16) 0.89366(13) 0.0295(5) Uani 1 1 d .
H27A H 0.4722 0.5740 0.9408 0.044 Uiso 1 1 calc R
H27B H 0.4887 0.5966 0.8620 0.044 Uiso 1 1 calc R
H27C H 0.5344 0.5073 0.8907 0.044 Uiso 1 1 calc R
C28 C 0.0044(3) 0.5558(2) 0.83985(13) 0.0349(6) Uani 1 1 d .
H28 H 0.0246 0.4975 0.8274 0.042 Uiso 1 1 calc R
C29 C -0.0694(3) 0.55398(19) 0.90782(13) 0.0333(6) Uani 1 1 d .
H29A H -0.0906 0.6103 0.9217 0.050 Uiso 1 1 calc R
H29B H -0.0039 0.5278 0.9437 0.050 Uiso 1 1 calc R
H29C H -0.1606 0.5227 0.9012 0.050 Uiso 1 1 calc R
C30 C -0.0930(3) 0.5907(2) 0.78288(15) 0.0399(6) Uani 1 1 d .
H30A H -0.1859 0.5608 0.7791 0.060 Uiso 1 1 calc R
H30B H -0.0468 0.5855 0.7397 0.060 Uiso 1 1 calc R
H30C H -0.1111 0.6488 0.7921 0.060 Uiso 1 1 calc R

loop_
_atom_site_aniso_label
_atom_site_aniso_U_11
_atom_site_aniso_U_22
_atom_site_aniso_U_33
_atom_site_aniso_U_23
_atom_site_aniso_U_13
_atom_site_aniso_U_12
I1 0.03081(8) 0.01482(7) 0.01224(6) 0.00077(5) -0.00224(5) 0.00399(5)
O1 0.0121(6) 0.0144(7) 0.0176(7) 0.0003(5) 0.0009(5) 0.0014(5)
O2 0.0248(8) 0.0198(7) 0.0125(7) -0.0035(6) 0.0041(6) -0.0045(6)
P1 0.0118(2) 0.0120(2) 0.0122(2) 0.00016(17) 0.00119(17) 0.00007(17)
P2 0.0201(2) 0.0164(2) 0.0122(2) -0.00272(19) 0.00272(19) -0.0048(2)
Pd1 0.01224(7) 0.01286(7) 0.00896(7) -0.00004(5) 0.00100(5) 0.00047(5)
C1 0.0144(9) 0.0162(9) 0.0117(9) 0.0008(7) -0.0004(7) -0.0006(7)
C2 0.0148(9) 0.0194(10) 0.0131(9) 0.0012(7) 0.0010(7) -0.0025(7)
C3 0.0217(10) 0.0282(11) 0.0116(9) 0.0031(8) 0.0010(8) -0.0010(9)
C4 0.0217(10) 0.0324(12) 0.0143(10) 0.0038(9) -0.0032(8) 0.0035(9)
C5 0.0155(9) 0.0276(11) 0.0164(10) 0.0011(8) -0.0012(8) 0.0026(8)
C6 0.0137(9) 0.0188(9) 0.0125(9) 0.0001(7) 0.0002(7) -0.0025(7)
C7 0.0117(8) 0.0175(9) 0.0143(9) 0.0016(7) 0.0010(7) 0.0025(7)
C8 0.0121(8) 0.0141(9) 0.0165(9) 0.0018(7) 0.0015(7) 0.0024(7)
C9 0.0167(9) 0.0222(10) 0.0145(9) -0.0001(8) 0.0022(7) 0.0049(8)
C10 0.0188(10) 0.0263(11) 0.0198(10) 0.0062(9) 0.0078(8) 0.0043(8)
C11 0.0132(9) 0.0205(10) 0.0272(11) 0.0043(8) 0.0059(8) -0.0003(8)
C12 0.0134(9) 0.0195(10) 0.0208(10) -0.0014(8) 0.0013(7) -0.0004(8)
C13 0.0156(9) 0.0250(11) 0.0090(8) 0.0009(7) 0.0017(7) -0.0014(8)
C14 0.0189(9) 0.0247(11) 0.0097(9) -0.0026(8) 0.0024(7) -0.0026(8)
C15 0.0239(11) 0.0304(12) 0.0151(10) -0.0052(9) 0.0032(8) 0.0043(9)
C16 0.0166(10) 0.0448(14) 0.0159(10) -0.0045(10) 0.0048(8) 0.0008(10)
C17 0.0194(10) 0.0398(14) 0.0160(10) 0.0008(9) 0.0049(8) -0.0083(10)
C18 0.0207(10) 0.0263(11) 0.0153(9) 0.0033(8) 0.0026(8) -0.0041(9)
C19 0.0175(9) 0.0162(9) 0.0179(9) 0.0012(8) 0.0025(7) -0.0027(7)
C20 0.0169(10) 0.0277(12) 0.0234(11) 0.0022(9) 0.0058(8) -0.0026(8)
C21 0.0248(11) 0.0171(10) 0.0219(10) 0.0059(8) 0.0027(8) -0.0010(8)
C22 0.0156(9) 0.0174(9) 0.0118(9) -0.0007(7) 0.0005(7) 0.0008(7)
C23 0.0170(10) 0.0237(11) 0.0198(10) -0.0041(8) -0.0031(8) 0.0030(8)
C24 0.0209(10) 0.0193(10) 0.0193(10) -0.0054(8) -0.0005(8) 0.0019(8)
C25 0.0424(13) 0.0136(10) 0.0194(10) -0.0018(8) 0.0080(9) 0.0044(9)
C26 0.0562(17) 0.0169(11) 0.0232(12) -0.0004(9) 0.0068(11) -0.0015(11)
C27 0.0351(13) 0.0268(12) 0.0276(12) 0.0035(10) 0.0086(10) 0.0128(10)
C28 0.0323(13) 0.0497(17) 0.0233(12) -0.0086(11) 0.0053(10) -0.0218(12)
C29 0.0329(13) 0.0431(15) 0.0251(12) -0.0042(11) 0.0096(10) -0.0176(11)
C30 0.0356(14) 0.0477(17) 0.0355(15) -0.0010(13) -0.0023(12) -0.0064(13)

loop_
_atom_type_symbol
_atom_type_description
_atom_type_scat_dispersion_real
_atom_type_scat_dispersion_imag
_atom_type_scat_source
C C 0.0033 0.0016 'International Tables Vol C Tables 4.2.6.8 and 6.1.1.4'
H H 0.0000 0.0000 'International Tables Vol C Tables 4.2.6.8 and 6.1.1.4'
P P 0.1023 0.0942 'International Tables Vol C Tables 4.2.6.8 and 6.1.1.4'
Pd Pd -0.9988 1.0072 'International Tables Vol C Tables 4.2.6.8 and 6.1.1.4'
I I -0.4742 1.8119 'International Tables Vol C Tables 4.2.6.8 and 6.1.1.4'
O O 0.0106 0.0060 'International Tables Vol C Tables 4.2.6.8 and 6.1.1.4'

loop_
_geom_angle_atom_site_label_1
_geom_angle_atom_site_label_2
_geom_angle_atom_site_label_3
_geom_angle
C8 O1 P1 115.62(12)
C14 O2 P2 122.29(13)
O1 P1 C19 102.37(9)
O1 P1 C22 100.61(8)
C19 P1 C22 104.45(10)
O1 P1 Pd1 108.66(6)
C19 P1 Pd1 117.44(7)
C22 P1 Pd1 120.61(7)
O2 P2 C28 99.58(10)
O2 P2 C25 98.43(9)
C28 P2 C25 102.80(14)
O2 P2 Pd1 112.28(6)
C28 P2 Pd1 117.69(10)
C25 P2 Pd1 122.24(8)
C1 Pd1 P2 87.55(6)
C1 Pd1 P1 86.40(6)
P2 Pd1 P1 172.393(19)
C1 Pd1 I1 165.90(6)
P2 Pd1 I1 93.851(15)
P1 Pd1 I1 93.139(13)
C2 C1 C6 117.61(18)
C2 C1 Pd1 125.75(15)
C6 C1 Pd1 116.63(14)
C3 C2 C1 120.45(19)
C3 C2 C13 116.60(18)
C1 C2 C13 122.94(18)
C4 C3 C2 121.0(2)
C5 C4 C3 119.1(2)
C4 C5 C6 120.5(2)
C5 C6 C1 121.26(19)
C5 C6 C7 117.27(18)
C1 C6 C7 121.47(18)
C8 C7 C12 117.54(19)
C8 C7 C6 120.79(18)
C12 C7 C6 121.66(19)
C9 C8 C7 122.34(19)
C9 C8 O1 119.15(18)
C7 C8 O1 118.49(18)
C8 C9 C10 118.8(2)
C11 C10 C9 120.1(2)
C10 C11 C12 120.1(2)
C11 C12 C7 120.9(2)
C14 C13 C18 117.4(2)
C14 C13 C2 122.37(19)
C18 C13 C2 120.1(2)
C13 C14 O2 119.91(19)
C13 C14 C15 121.7(2)
O2 C14 C15 118.1(2)
C16 C15 C14 119.6(2)
C17 C16 C15 120.2(2)
C16 C17 C18 119.5(2)
C17 C18 C13 121.7(2)
C21 C19 C20 111.03(18)
C21 C19 P1 113.24(15)
C20 C19 P1 109.08(15)
C23 C22 C24 111.18(17)
C23 C22 P1 111.92(14)
C24 C22 P1 112.46(14)
C26 C25 C27 109.9(2)
C26 C25 P2 117.27(18)
C27 C25 P2 111.72(16)
C30 C28 C29 111.8(3)
C30 C28 P2 113.7(2)
C29 C28 P2 109.68(17)

loop_
_geom_bond_atom_site_label_1
_geom_bond_atom_site_label_2
_geom_bond_distance
I1 Pd1 2.6689(2)
O1 C8 1.400(2)
O1 P1 1.6373(14)
O2 C14 1.393(3)
O2 P2 1.6463(15)
P1 C19 1.840(2)
P1 C22 1.848(2)
P1 Pd1 2.3365(5)
P2 C28 1.830(3)
P2 C25 1.860(2)
P2 Pd1 2.3026(5)
Pd1 C1 2.053(2)
C1 C2 1.407(3)
C1 C6 1.411(3)
C2 C3 1.403(3)
C2 C13 1.489(3)
C3 C4 1.390(3)
C4 C5 1.389(3)
C5 C6 1.396(3)
C6 C7 1.496(3)
C7 C8 1.393(3)
C7 C12 1.396(3)
C8 C9 1.387(3)
C9 C10 1.393(3)
C10 C11 1.385(3)
C11 C12 1.391(3)
C13 C14 1.390(3)
C13 C18 1.401(3)
C14 C15 1.393(3)
C15 C16 1.388(3)
C16 C17 1.383(4)
C17 C18 1.392(3)
C19 C21 1.533(3)
C19 C20 1.536(3)
C22 C23 1.529(3)
C22 C24 1.535(3)
C25 C26 1.530(3)
C25 C27 1.532(4)
C28 C30 1.479(4)
C28 C29 1.542(3)
